data_8107058
loop_
_publ_author_name
'Xu, Chunying'
'Liu, Lu'
'Lou, Xinhua'

_publ_section_title
;
 Crystal structure of
 poly-[\m-1,4-bis(2-ethylbenzimidazol-1-ylmethyl)benzene-\k2
 N:N&#x2032;)-bis(\m3-5-hydroxyisophthalate(2--)-\k3
 O,O&#x2032;:O&#x2032;&#x2032;)dicadmium(II)] monohydrate, C64H54N8O11Cd2
;
_journal_issue 3
_journal_name_full 'Zeitschrift f\"ur Kristallographie - New Crystal Structures'
_journal_page_first 947
_journal_page_last 949
_journal_paper_doi 10.1515/ncrs-2016-0017
_journal_volume 231
_journal_year 2016
_chemical_formula_moiety 'C64 H54 Cd2 N8 O11'
_chemical_formula_sum 'C64 H54 Cd2 N8 O11'
_chemical_formula_weight 1335.95
_space_group_IT_number 14
_space_group_name_Hall '-P 2ybc'
_space_group_name_H-M_alt 'P 1 21/c 1'
_symmetry_cell_setting monoclinic
_symmetry_space_group_name_Hall '-P 2ybc'
_symmetry_space_group_name_H-M 'P 1 21/c 1'
_atom_sites_solution_hydrogens geom
_atom_sites_solution_primary direct
_atom_sites_solution_secondary difmap
_cell_angle_alpha 90.00
_cell_angle_beta 113.91(2)
_cell_angle_gamma 90.00
_cell_formula_units_Z 2
_cell_length_a 10.314(2)
_cell_length_b 18.290(4)
_cell_length_c 16.516(6)
_cell_measurement_reflns_used 4623
_cell_measurement_temperature 293(2)
_cell_measurement_theta_max 29.1292
_cell_measurement_theta_min 1.7524
_cell_volume 2848.3(14)
_computing_cell_refinement 'CrystalClear (Rigaku/MSC Inc., 2006)'
_computing_data_collection 'CrystalClear (Rigaku/MSC Inc., 2006)'
_computing_data_reduction 'CrystalClear (Rigaku/MSC Inc., 2006)'
_computing_molecular_graphics SHELXTL
_computing_publication_material SHELXTL
_computing_structure_refinement 'SHELXL-97 (Sheldrick, 1997)'
_computing_structure_solution 'SHELXS-97 (Sheldrick, 1990)'
_diffrn_ambient_temperature 293(2)
_diffrn_detector_area_resol_mean 28.5714
_diffrn_measured_fraction_theta_full 0.997
_diffrn_measured_fraction_theta_max 0.997
_diffrn_measurement_device_type 'Rigaku Saturn'
_diffrn_measurement_method \w
_diffrn_radiation_monochromator graphite
_diffrn_radiation_source 'fine-focus sealed tube'
_diffrn_radiation_type MoK\a
_diffrn_radiation_wavelength 0.71073
_diffrn_reflns_av_R_equivalents 0.0426
_diffrn_reflns_av_sigmaI/netI 0.0425
_diffrn_reflns_limit_h_max 12
_diffrn_reflns_limit_h_min -12
_diffrn_reflns_limit_k_max 21
_diffrn_reflns_limit_k_min -21
_diffrn_reflns_limit_l_max 19
_diffrn_reflns_limit_l_min -19
_diffrn_reflns_number 18755
_diffrn_reflns_theta_full 25.00
_diffrn_reflns_theta_max 25.00
_diffrn_reflns_theta_min 2.16
_exptl_absorpt_coefficient_mu 0.818
_exptl_absorpt_correction_T_max 0.7689
_exptl_absorpt_correction_T_min 0.6070
_exptl_absorpt_correction_type multi-scan
_exptl_absorpt_process_details 'Jacobson, R. (1998) Private communication'
_exptl_crystal_colour Colourless
_exptl_crystal_density_diffrn 1.558
_exptl_crystal_density_method 'not measured'
_exptl_crystal_description Prism
_exptl_crystal_F_000 1356
_exptl_crystal_size_max 0.32
_exptl_crystal_size_mid 0.26
_exptl_crystal_size_min 0.22
_refine_diff_density_max 0.464
_refine_diff_density_min -0.374
_refine_diff_density_rms 0.064
_refine_ls_extinction_method none
_refine_ls_goodness_of_fit_ref 1.033
_refine_ls_hydrogen_treatment mixed
_refine_ls_matrix_type full
_refine_ls_number_parameters 395
_refine_ls_number_reflns 5003
_refine_ls_number_restraints 1
_refine_ls_restrained_S_all 1.033
_refine_ls_R_factor_all 0.0526
_refine_ls_R_factor_gt 0.0440
_refine_ls_shift/su_max 0.002
_refine_ls_shift/su_mean 0.000
_refine_ls_structure_factor_coef Fsqd
_refine_ls_weighting_details 'calc w=1/[\s^2^(Fo^2^)+(0.0342P)^2^+2.7749P] where P=(Fo^2^+2Fc^2^)/3'
_refine_ls_weighting_scheme calc
_refine_ls_wR_factor_gt 0.0840
_refine_ls_wR_factor_ref 0.0890
_reflns_number_gt 4436
_reflns_number_total 5003
_reflns_threshold_expression >2sigma(I)
_cod_data_source_file suppl_ncrs-2016-0017_suppl.cif
_cod_data_source_block 1
_cod_original_cell_volume 2848.3(13)
_cod_original_sg_symbol_H-M 'P 21/c'
_cod_database_code 8107058

loop_
_symmetry_equiv_pos_as_xyz
'x, y, z'
'-x, y+1/2, -z+1/2'
'-x, -y, -z'
'x, -y-1/2, z-1/2'

loop_
_atom_site_label
_atom_site_type_symbol
_atom_site_fract_x
_atom_site_fract_y
_atom_site_fract_z
_atom_site_U_iso_or_equiv
_atom_site_adp_type
_atom_site_occupancy
_atom_site_symmetry_multiplicity
_atom_site_calc_flag
_atom_site_refinement_flags
_atom_site_disorder_assembly
_atom_site_disorder_group
C1 C 0.2637(5) 0.9018(3) 0.1071(3) 0.0568(12) Uani 1 1 d . . .
H1A H 0.1638 0.8920 0.0790 0.085 Uiso 1 1 calc R . .
H1B H 0.2788 0.9497 0.1331 0.085 Uiso 1 1 calc R . .
H1C H 0.3084 0.8660 0.1525 0.085 Uiso 1 1 calc R . .
C2 C 0.3259(4) 0.8980(2) 0.0403(2) 0.0406(9) Uani 1 1 d . . .
C3 C 0.4473(4) 0.8636(2) -0.0345(2) 0.0419(10) Uani 1 1 d . . .
C4 C 0.5338(5) 0.8290(3) -0.0684(3) 0.0542(12) Uani 1 1 d . . .
H4 H 0.5773 0.7846 -0.0453 0.065 Uiso 1 1 calc R . .
C5 C 0.5534(5) 0.8624(3) -0.1377(3) 0.0690(15) Uani 1 1 d . . .
H5A H 0.6100 0.8398 -0.1621 0.083 Uiso 1 1 calc R . .
C6 C 0.4907(6) 0.9288(3) -0.1714(3) 0.0740(16) Uani 1 1 d . . .
H6 H 0.5072 0.9499 -0.2175 0.089 Uiso 1 1 calc R . .
C7 C 0.4046(5) 0.9645(3) -0.1389(3) 0.0637(14) Uani 1 1 d . . .
H7 H 0.3621 1.0090 -0.1621 0.076 Uiso 1 1 calc R . .
C8 C 0.3844(4) 0.9305(2) -0.0693(3) 0.0459(10) Uani 1 1 d . . .
C9 C 0.2191(5) 1.0155(2) -0.0377(3) 0.0590(12) Uani 1 1 d . . .
H9A H 0.2711 1.0572 -0.0454 0.071 Uiso 1 1 calc R . .
H9B H 0.1975 1.0250 0.0132 0.071 Uiso 1 1 calc R . .
C10 C 0.0817(4) 1.0076(2) -0.1192(3) 0.0433(10) Uani 1 1 d . . .
C11 C -0.0049(4) 0.9468(2) -0.1297(3) 0.0507(11) Uani 1 1 d . . .
H11 H 0.0220 0.9108 -0.0863 0.061 Uiso 1 1 calc R . .
C12 C 0.0382(4) 1.0597(2) -0.1851(3) 0.0483(10) Uani 1 1 d . . .
H12 H 0.0942 1.1008 -0.1795 0.058 Uiso 1 1 calc R . .
C13 C 0.4484(5) 0.6301(3) -0.0945(3) 0.0588(12) Uani 1 1 d . . .
H13A H 0.4547 0.6808 -0.0781 0.088 Uiso 1 1 calc R . .
H13B H 0.3948 0.6254 -0.1572 0.088 Uiso 1 1 calc R . .
H13C H 0.5420 0.6108 -0.0788 0.088 Uiso 1 1 calc R . .
C14 C 0.3772(4) 0.5892(2) -0.0473(3) 0.0460(10) Uani 1 1 d . . .
C15 C 0.2846(4) 0.5574(2) 0.0456(3) 0.0440(10) Uani 1 1 d . . .
C16 C 0.2398(5) 0.5524(3) 0.1141(3) 0.0571(12) Uani 1 1 d . . .
H16 H 0.2593 0.5891 0.1564 0.069 Uiso 1 1 calc R . .
C17 C 0.1647(6) 0.4903(3) 0.1165(4) 0.0774(16) Uani 1 1 d . . .
H17 H 0.1307 0.4855 0.1605 0.093 Uiso 1 1 calc R . .
C18 C 0.1391(6) 0.4345(3) 0.0537(4) 0.0859(19) Uani 1 1 d . . .
H18 H 0.0898 0.3931 0.0578 0.103 Uiso 1 1 calc R . .
C19 C 0.1836(5) 0.4387(3) -0.0129(4) 0.0732(16) Uani 1 1 d . . .
H19 H 0.1650 0.4015 -0.0546 0.088 Uiso 1 1 calc R . .
C20 C 0.2582(4) 0.5008(2) -0.0159(3) 0.0535(12) Uani 1 1 d . . .
C21 C 0.3116(5) 0.4810(3) -0.1507(3) 0.0593(13) Uani 1 1 d . . .
H21A H 0.3243 0.4294 -0.1359 0.071 Uiso 1 1 calc R . .
H21B H 0.3884 0.4963 -0.1664 0.071 Uiso 1 1 calc R . .
C22 C 0.1718(4) 0.4915(2) -0.2301(3) 0.0416(9) Uani 1 1 d . . .
C23 C 0.1299(4) 0.4395(2) -0.2963(3) 0.0454(10) Uani 1 1 d . . .
H23 H 0.1870 0.3989 -0.2908 0.054 Uiso 1 1 calc R . .
C24 C 0.0871(4) 0.5519(2) -0.2408(3) 0.0514(11) Uani 1 1 d . . .
H24 H 0.1146 0.5881 -0.1975 0.062 Uiso 1 1 calc R . .
C25 C 0.7016(4) 0.7319(2) 0.1701(3) 0.0339(8) Uani 1 1 d . . .
C26 C 0.8599(3) 0.73930(19) 0.2071(2) 0.0285(8) Uani 1 1 d . . .
C27 C 0.9270(4) 0.73397(19) 0.1494(2) 0.0318(8) Uani 1 1 d . . .
H27 H 0.8736 0.7293 0.0889 0.038 Uiso 1 1 calc R . .
C28 C 1.0738(4) 0.73562(19) 0.1823(2) 0.0306(8) Uani 1 1 d . . .
C29 C 1.1457(4) 0.7315(2) 0.1192(3) 0.0399(9) Uani 1 1 d . . .
C30 C 1.1520(4) 0.7418(2) 0.2723(2) 0.0360(9) Uani 1 1 d . . .
H30 H 1.2505 0.7408 0.2946 0.043 Uiso 1 1 calc R . .
C31 C 1.0853(4) 0.7496(2) 0.3300(2) 0.0369(9) Uani 1 1 d . . .
C32 C 0.9392(4) 0.74878(19) 0.2973(2) 0.0324(8) Uani 1 1 d . . .
H32 H 0.8939 0.7545 0.3355 0.039 Uiso 1 1 calc R . .
Cd1 Cd 0.41517(3) 0.727082(16) 0.082940(18) 0.03518(11) Uani 1 1 d . . .
N1 N 0.4077(3) 0.84411(18) 0.0342(2) 0.0402(8) Uani 1 1 d . . .
N2 N 0.3079(3) 0.95085(19) -0.0208(2) 0.0452(8) Uani 1 1 d . . .
N3 N 0.3600(3) 0.61231(18) 0.0246(2) 0.0419(8) Uani 1 1 d . . .
N4 N 0.3198(4) 0.5219(2) -0.0729(2) 0.0510(9) Uani 1 1 d . . .
O1 O 0.6348(3) 0.74288(18) 0.21688(18) 0.0525(8) Uani 1 1 d . . .
O2 O 0.6400(3) 0.71261(16) 0.08983(18) 0.0505(8) Uani 1 1 d . . .
O3 O 1.0714(3) 0.7318(2) 0.03852(18) 0.0633(9) Uani 1 1 d . . .
O4 O 1.2794(3) 0.72951(16) 0.15496(18) 0.0474(7) Uani 1 1 d . . .
O5 O 1.1694(3) 0.7586(2) 0.41760(18) 0.0659(10) Uani 1 1 d . . .
H5 H 1.1196 0.7655 0.4450 0.099 Uiso 1 1 calc R . .
O6 O 0.5920(10) 0.8885(5) 0.2587(5) 0.104(3) Uani 0.50 1 d PD . .
H61 H 0.67(2) 0.864(17) 0.29(2) 1.1(3) Uiso 1 1 d D . .

loop_
_atom_site_aniso_label
_atom_site_aniso_U_11
_atom_site_aniso_U_22
_atom_site_aniso_U_33
_atom_site_aniso_U_23
_atom_site_aniso_U_13
_atom_site_aniso_U_12
C1 0.063(3) 0.059(3) 0.059(3) 0.002(2) 0.037(2) 0.013(2)
C2 0.030(2) 0.050(2) 0.037(2) -0.0019(19) 0.0089(18) -0.0041(18)
C3 0.037(2) 0.057(3) 0.033(2) -0.0072(19) 0.0148(18) -0.0146(19)
C4 0.055(3) 0.066(3) 0.050(3) -0.010(2) 0.030(2) -0.010(2)
C5 0.073(3) 0.096(4) 0.052(3) -0.021(3) 0.039(3) -0.033(3)
C6 0.077(4) 0.106(5) 0.040(3) 0.002(3) 0.025(3) -0.036(3)
C7 0.061(3) 0.077(4) 0.043(3) 0.012(2) 0.011(2) -0.017(3)
C8 0.039(2) 0.060(3) 0.030(2) -0.0007(19) 0.0057(19) -0.013(2)
C9 0.058(3) 0.046(3) 0.055(3) -0.002(2) 0.005(2) 0.000(2)
C10 0.041(2) 0.037(2) 0.043(2) -0.0021(18) 0.0081(19) 0.0026(18)
C11 0.054(3) 0.040(2) 0.045(2) 0.0088(19) 0.007(2) 0.000(2)
C12 0.045(2) 0.039(2) 0.053(3) 0.004(2) 0.012(2) -0.0071(19)
C13 0.050(3) 0.080(3) 0.046(3) -0.008(2) 0.018(2) -0.001(2)
C14 0.030(2) 0.059(3) 0.039(2) -0.003(2) 0.0038(19) 0.004(2)
C15 0.032(2) 0.048(3) 0.039(2) 0.0049(19) 0.0018(19) -0.0055(19)
C16 0.052(3) 0.067(3) 0.046(3) 0.008(2) 0.012(2) -0.006(2)
C17 0.076(4) 0.083(4) 0.066(3) 0.019(3) 0.022(3) -0.018(3)
C18 0.082(4) 0.065(4) 0.092(4) 0.016(3) 0.015(4) -0.030(3)
C19 0.070(3) 0.054(3) 0.072(4) 0.002(3) 0.004(3) -0.016(3)
C20 0.040(2) 0.052(3) 0.047(3) -0.002(2) -0.003(2) 0.000(2)
C21 0.048(3) 0.062(3) 0.053(3) -0.018(2) 0.004(2) 0.011(2)
C22 0.039(2) 0.040(2) 0.041(2) -0.0043(18) 0.0099(19) -0.0018(18)
C23 0.045(2) 0.034(2) 0.051(3) -0.0038(19) 0.013(2) 0.0060(19)
C24 0.047(2) 0.046(3) 0.049(3) -0.018(2) 0.008(2) 0.000(2)
C25 0.0224(18) 0.040(2) 0.041(2) 0.0065(18) 0.0143(18) -0.0010(16)
C26 0.0226(18) 0.035(2) 0.0287(19) -0.0009(15) 0.0113(16) -0.0027(15)
C27 0.0262(19) 0.042(2) 0.0277(19) -0.0025(16) 0.0117(16) -0.0050(16)
C28 0.0266(19) 0.038(2) 0.033(2) -0.0018(16) 0.0179(16) -0.0023(16)
C29 0.038(2) 0.052(3) 0.040(2) -0.0040(18) 0.026(2) -0.0044(18)
C30 0.0234(18) 0.053(2) 0.036(2) -0.0034(17) 0.0173(17) -0.0020(17)
C31 0.0242(19) 0.062(3) 0.025(2) -0.0048(17) 0.0099(16) -0.0047(17)
C32 0.0253(18) 0.046(2) 0.035(2) 0.0014(16) 0.0212(17) 0.0008(16)
Cd1 0.02249(15) 0.04831(19) 0.03960(18) -0.00245(13) 0.01762(13) -0.00020(12)
N1 0.0371(18) 0.051(2) 0.0370(18) 0.0013(15) 0.0197(15) 0.0004(16)
N2 0.0388(19) 0.049(2) 0.0392(19) 0.0015(16) 0.0073(16) 0.0001(16)
N3 0.0322(18) 0.050(2) 0.0385(19) -0.0058(15) 0.0087(15) -0.0015(15)
N4 0.043(2) 0.054(2) 0.043(2) -0.0106(17) 0.0039(17) -0.0014(17)
O1 0.0243(14) 0.098(2) 0.0436(17) 0.0042(15) 0.0221(13) -0.0001(14)
O2 0.0226(13) 0.081(2) 0.0455(17) -0.0167(15) 0.0116(13) -0.0009(13)
O3 0.0474(18) 0.119(3) 0.0319(17) -0.0062(17) 0.0250(15) -0.0047(18)
O4 0.0306(15) 0.071(2) 0.0533(17) -0.0047(15) 0.0303(14) -0.0031(13)
O5 0.0264(15) 0.141(3) 0.0310(16) -0.0161(17) 0.0121(13) -0.0053(17)
O6 0.110(7) 0.106(7) 0.084(6) 0.003(5) 0.026(5) -0.015(5)

loop_
_atom_type_symbol
_atom_type_description
_atom_type_scat_dispersion_real
_atom_type_scat_dispersion_imag
_atom_type_scat_source
C C 0.0033 0.0016 'International Tables Vol C Tables 4.2.6.8 and 6.1.1.4'
H H 0.0000 0.0000 'International Tables Vol C Tables 4.2.6.8 and 6.1.1.4'
Cd Cd -0.8075 1.2024 'International Tables Vol C Tables 4.2.6.8 and 6.1.1.4'
N N 0.0061 0.0033 'International Tables Vol C Tables 4.2.6.8 and 6.1.1.4'
O O 0.0106 0.0060 'International Tables Vol C Tables 4.2.6.8 and 6.1.1.4'

loop_
_geom_angle_atom_site_label_1
_geom_angle_atom_site_label_2
_geom_angle_atom_site_label_3
_geom_angle
_geom_angle_site_symmetry_1
_geom_angle_site_symmetry_3
C2 C1 H1A 109.5 . .
C2 C1 H1B 109.5 . .
H1A C1 H1B 109.5 . .
C2 C1 H1C 109.5 . .
H1A C1 H1C 109.5 . .
H1B C1 H1C 109.5 . .
N1 C2 N2 111.9(4) . .
N1 C2 C1 124.7(4) . .
N2 C2 C1 123.4(4) . .
C4 C3 C8 120.2(4) . .
C4 C3 N1 131.2(4) . .
C8 C3 N1 108.6(4) . .
C5 C4 C3 117.8(5) . .
C5 C4 H4 121.1 . .
C3 C4 H4 121.1 . .
C4 C5 C6 121.4(5) . .
C4 C5 H5A 119.3 . .
C6 C5 H5A 119.3 . .
C7 C6 C5 122.1(5) . .
C7 C6 H6 118.9 . .
C5 C6 H6 118.9 . .
C6 C7 C8 116.4(5) . .
C6 C7 H7 121.8 . .
C8 C7 H7 121.8 . .
N2 C8 C7 131.9(4) . .
N2 C8 C3 106.0(3) . .
C7 C8 C3 122.1(4) . .
N2 C9 C10 112.6(3) . .
N2 C9 H9A 109.1 . .
C10 C9 H9A 109.1 . .
N2 C9 H9B 109.1 . .
C10 C9 H9B 109.1 . .
H9A C9 H9B 107.8 . .
C12 C10 C11 117.9(4) . .
C12 C10 C9 121.6(4) . .
C11 C10 C9 120.6(4) . .
C23 C11 C10 120.7(4) 2_554 .
C23 C11 H11 119.7 2_554 .
C10 C11 H11 119.7 . .
C10 C12 C24 121.1(4) . 2_554
C10 C12 H12 119.4 . .
C24 C12 H12 119.4 2_554 .
C14 C13 H13A 109.5 . .
C14 C13 H13B 109.5 . .
H13A C13 H13B 109.5 . .
C14 C13 H13C 109.5 . .
H13A C13 H13C 109.5 . .
H13B C13 H13C 109.5 . .
N3 C14 N4 111.4(4) . .
N3 C14 C13 125.6(4) . .
N4 C14 C13 123.0(4) . .
C16 C15 C20 120.8(4) . .
C16 C15 N3 130.7(4) . .
C20 C15 N3 108.5(4) . .
C17 C16 C15 116.9(5) . .
C17 C16 H16 121.5 . .
C15 C16 H16 121.5 . .
C16 C17 C18 121.0(5) . .
C16 C17 H17 119.5 . .
C18 C17 H17 119.5 . .
C19 C18 C17 122.4(5) . .
C19 C18 H18 118.8 . .
C17 C18 H18 118.8 . .
C18 C19 C20 116.8(5) . .
C18 C19 H19 121.6 . .
C20 C19 H19 121.6 . .
C19 C20 N4 131.8(5) . .
C19 C20 C15 122.0(5) . .
N4 C20 C15 106.2(4) . .
N4 C21 C22 113.1(4) . .
N4 C21 H21A 109.0 . .
C22 C21 H21A 109.0 . .
N4 C21 H21B 109.0 . .
C22 C21 H21B 109.0 . .
H21A C21 H21B 107.8 . .
C24 C22 C23 118.3(4) . .
C24 C22 C21 123.0(4) . .
C23 C22 C21 118.7(4) . .
C22 C23 C11 121.1(4) . 2_544
C22 C23 H23 119.5 . .
C11 C23 H23 119.5 2_544 .
C22 C24 C12 120.9(4) . 2_544
C22 C24 H24 119.5 . .
C12 C24 H24 119.5 2_544 .
O1 C25 O2 121.8(3) . .
O1 C25 C26 121.3(3) . .
O2 C25 C26 116.9(3) . .
O1 C25 Cd1 64.93(19) . .
O2 C25 Cd1 57.28(17) . .
C26 C25 Cd1 172.2(3) . .
C27 C26 C32 120.2(3) . .
C27 C26 C25 118.5(3) . .
C32 C26 C25 121.2(3) . .
C28 C27 C26 119.9(3) . .
C28 C27 H27 120.1 . .
C26 C27 H27 120.1 . .
C30 C28 C27 119.6(3) . .
C30 C28 C29 120.9(3) . .
C27 C28 C29 119.6(3) . .
O3 C29 O4 126.0(3) . .
O3 C29 C28 118.7(3) . .
O4 C29 C28 115.3(3) . .
C28 C30 C31 120.7(3) . .
C28 C30 H30 119.6 . .
C31 C30 H30 119.6 . .
O5 C31 C32 122.7(3) . .
O5 C31 C30 117.5(3) . .
C32 C31 C30 119.8(3) . .
C31 C32 C26 119.7(3) . .
C31 C32 H32 120.2 . .
C26 C32 H32 120.2 . .
O4 Cd1 N1 103.72(11) 1_455 .
O4 Cd1 N3 98.29(11) 1_455 .
N1 Cd1 N3 138.43(11) . .
O4 Cd1 O2 147.01(10) 1_455 .
N1 Cd1 O2 90.84(11) . .
N3 Cd1 O2 89.35(11) . .
O4 Cd1 O1 93.91(10) 1_455 .
N1 Cd1 O1 95.41(11) . .
N3 Cd1 O1 117.95(11) . .
O2 Cd1 O1 54.83(9) . .
O4 Cd1 C25 120.87(11) 1_455 .
N1 Cd1 C25 91.75(11) . .
N3 Cd1 C25 106.58(11) . .
O2 Cd1 C25 27.72(10) . .
O1 Cd1 C25 27.23(10) . .
C2 N1 C3 106.0(3) . .
C2 N1 Cd1 127.1(3) . .
C3 N1 Cd1 123.2(3) . .
C2 N2 C8 107.5(3) . .
C2 N2 C9 127.6(4) . .
C8 N2 C9 124.8(4) . .
C14 N3 C15 106.3(3) . .
C14 N3 Cd1 124.4(3) . .
C15 N3 Cd1 128.7(3) . .
C14 N4 C20 107.7(4) . .
C14 N4 C21 127.0(4) . .
C20 N4 C21 125.1(4) . .
C25 O1 Cd1 87.8(2) . .
C25 O2 Cd1 95.0(2) . .
C29 O4 Cd1 124.6(2) . 1_655
C31 O5 H5 109.5 . .

loop_
_geom_bond_atom_site_label_1
_geom_bond_atom_site_label_2
_geom_bond_distance
_geom_bond_site_symmetry_2
C1 C2 1.486(5) .
C1 H1A 0.9600 .
C1 H1B 0.9600 .
C1 H1C 0.9600 .
C2 N1 1.327(5) .
C2 N2 1.355(5) .
C3 C4 1.384(6) .
C3 C8 1.395(6) .
C3 N1 1.399(5) .
C4 C5 1.383(6) .
C4 H4 0.9300 .
C5 C6 1.382(7) .
C5 H5A 0.9300 .
C6 C7 1.374(7) .
C6 H6 0.9300 .
C7 C8 1.395(6) .
C7 H7 0.9300 .
C8 N2 1.384(5) .
C9 N2 1.452(5) .
C9 C10 1.515(5) .
C9 H9A 0.9700 .
C9 H9B 0.9700 .
C10 C12 1.377(5) .
C10 C11 1.392(6) .
C11 C23 1.377(5) 2_554
C11 H11 0.9300 .
C12 C24 1.380(5) 2_554
C12 H12 0.9300 .
C13 C14 1.473(6) .
C13 H13A 0.9600 .
C13 H13B 0.9600 .
C13 H13C 0.9600 .
C14 N3 1.338(5) .
C14 N4 1.356(5) .
C15 C16 1.388(6) .
C15 C20 1.397(6) .
C15 N3 1.397(5) .
C16 C17 1.385(6) .
C16 H16 0.9300 .
C17 C18 1.402(8) .
C17 H17 0.9300 .
C18 C19 1.354(8) .
C18 H18 0.9300 .
C19 C20 1.385(6) .
C19 H19 0.9300 .
C20 N4 1.387(6) .
C21 N4 1.460(5) .
C21 C22 1.518(5) .
C21 H21A 0.9700 .
C21 H21B 0.9700 .
C22 C24 1.375(5) .
C22 C23 1.379(5) .
C23 C11 1.377(5) 2_544
C23 H23 0.9300 .
C24 C12 1.380(5) 2_544
C24 H24 0.9300 .
C25 O1 1.242(4) .
C25 O2 1.266(4) .
C25 C26 1.500(5) .
C25 Cd1 2.713(4) .
C26 C27 1.389(5) .
C26 C32 1.389(5) .
C27 C28 1.386(5) .
C27 H27 0.9300 .
C28 C30 1.378(5) .
C28 C29 1.507(5) .
C29 O3 1.238(5) .
C29 O4 1.261(4) .
C30 C31 1.391(5) .
C30 H30 0.9300 .
C31 O5 1.363(4) .
C31 C32 1.379(5) .
C32 H32 0.9300 .
Cd1 O4 2.175(2) 1_455
Cd1 N1 2.277(3) .
Cd1 N3 2.283(3) .
Cd1 O2 2.291(2) .
Cd1 O1 2.459(3) .
O4 Cd1 2.175(2) 1_655
O5 H5 0.8200 .
O6 H61 0.850(11) .

loop_
_geom_torsion_atom_site_label_1
_geom_torsion_atom_site_label_2
_geom_torsion_atom_site_label_3
_geom_torsion_atom_site_label_4
_geom_torsion
_geom_torsion_site_symmetry_1
_geom_torsion_site_symmetry_2
_geom_torsion_site_symmetry_3
_geom_torsion_site_symmetry_4
C8 C3 C4 C5 -0.8(6) . . . .
N1 C3 C4 C5 -179.8(4) . . . .
C3 C4 C5 C6 0.9(7) . . . .
C4 C5 C6 C7 -0.8(8) . . . .
C5 C6 C7 C8 0.4(7) . . . .
C6 C7 C8 N2 179.0(4) . . . .
C6 C7 C8 C3 -0.3(6) . . . .
C4 C3 C8 N2 -179.0(3) . . . .
N1 C3 C8 N2 0.3(4) . . . .
C4 C3 C8 C7 0.5(6) . . . .
N1 C3 C8 C7 179.7(4) . . . .
N2 C9 C10 C12 -128.8(4) . . . .
N2 C9 C10 C11 51.1(6) . . . .
C12 C10 C11 C23 -0.1(7) . . . 2_554
C9 C10 C11 C23 180.0(4) . . . 2_554
C11 C10 C12 C24 -0.1(7) . . . 2_554
C9 C10 C12 C24 179.9(4) . . . 2_554
C20 C15 C16 C17 -2.0(6) . . . .
N3 C15 C16 C17 179.4(4) . . . .
C15 C16 C17 C18 1.6(7) . . . .
C16 C17 C18 C19 -1.1(9) . . . .
C17 C18 C19 C20 0.8(8) . . . .
C18 C19 C20 N4 178.9(5) . . . .
C18 C19 C20 C15 -1.1(7) . . . .
C16 C15 C20 C19 1.8(6) . . . .
N3 C15 C20 C19 -179.3(4) . . . .
C16 C15 C20 N4 -178.2(4) . . . .
N3 C15 C20 N4 0.7(4) . . . .
N4 C21 C22 C24 23.9(7) . . . .
N4 C21 C22 C23 -158.5(4) . . . .
C24 C22 C23 C11 -1.5(7) . . . 2_544
C21 C22 C23 C11 -179.3(4) . . . 2_544
C23 C22 C24 C12 1.4(7) . . . 2_544
C21 C22 C24 C12 179.0(4) . . . 2_544
O1 C25 C26 C27 -173.3(4) . . . .
O2 C25 C26 C27 8.1(5) . . . .
O1 C25 C26 C32 8.9(6) . . . .
O2 C25 C26 C32 -169.7(3) . . . .
C32 C26 C27 C28 2.2(5) . . . .
C25 C26 C27 C28 -175.7(3) . . . .
C26 C27 C28 C30 0.6(5) . . . .
C26 C27 C28 C29 -178.6(3) . . . .
C30 C28 C29 O3 -174.3(4) . . . .
C27 C28 C29 O3 4.9(6) . . . .
C30 C28 C29 O4 4.3(6) . . . .
C27 C28 C29 O4 -176.4(3) . . . .
C27 C28 C30 C31 -2.8(6) . . . .
C29 C28 C30 C31 176.4(4) . . . .
C28 C30 C31 O5 -177.2(4) . . . .
C28 C30 C31 C32 2.1(6) . . . .
O5 C31 C32 C26 -180.0(4) . . . .
C30 C31 C32 C26 0.7(6) . . . .
C27 C26 C32 C31 -2.9(5) . . . .
C25 C26 C32 C31 174.9(3) . . . .
O1 C25 Cd1 O4 -8.7(3) . . . 1_455
O2 C25 Cd1 O4 164.4(2) . . . 1_455
O1 C25 Cd1 N1 98.5(2) . . . .
O2 C25 Cd1 N1 -88.5(2) . . . .
O1 C25 Cd1 N3 -119.4(2) . . . .
O2 C25 Cd1 N3 53.7(2) . . . .
O1 C25 Cd1 O2 -173.0(4) . . . .
O2 C25 Cd1 O1 173.0(4) . . . .
N2 C2 N1 C3 0.9(4) . . . .
C1 C2 N1 C3 -177.6(4) . . . .
N2 C2 N1 Cd1 -157.5(2) . . . .
C1 C2 N1 Cd1 24.0(5) . . . .
C4 C3 N1 C2 178.4(4) . . . .
C8 C3 N1 C2 -0.7(4) . . . .
C4 C3 N1 Cd1 -22.1(6) . . . .
C8 C3 N1 Cd1 158.7(2) . . . .
O4 Cd1 N1 C2 -7.0(3) 1_455 . . .
N3 Cd1 N1 C2 112.9(3) . . . .
O2 Cd1 N1 C2 -157.1(3) . . . .
O1 Cd1 N1 C2 -102.3(3) . . . .
C25 Cd1 N1 C2 -129.4(3) . . . .
O4 Cd1 N1 C3 -161.9(3) 1_455 . . .
N3 Cd1 N1 C3 -42.0(4) . . . .
O2 Cd1 N1 C3 47.9(3) . . . .
O1 Cd1 N1 C3 102.7(3) . . . .
C25 Cd1 N1 C3 75.7(3) . . . .
N1 C2 N2 C8 -0.7(4) . . . .
C1 C2 N2 C8 177.8(4) . . . .
N1 C2 N2 C9 176.0(4) . . . .
C1 C2 N2 C9 -5.5(6) . . . .
C7 C8 N2 C2 -179.2(4) . . . .
C3 C8 N2 C2 0.2(4) . . . .
C7 C8 N2 C9 4.1(7) . . . .
C3 C8 N2 C9 -176.5(3) . . . .
C10 C9 N2 C2 -102.3(5) . . . .
C10 C9 N2 C8 73.8(5) . . . .
N4 C14 N3 C15 -1.2(4) . . . .
C13 C14 N3 C15 178.6(4) . . . .
N4 C14 N3 Cd1 -172.5(2) . . . .
C13 C14 N3 Cd1 7.3(5) . . . .
C16 C15 N3 C14 179.1(4) . . . .
C20 C15 N3 C14 0.3(4) . . . .
C16 C15 N3 Cd1 -10.1(6) . . . .
C20 C15 N3 Cd1 171.1(3) . . . .
O4 Cd1 N3 C14 157.9(3) 1_455 . . .
N1 Cd1 N3 C14 36.3(4) . . . .
O2 Cd1 N3 C14 -54.3(3) . . . .
O1 Cd1 N3 C14 -103.1(3) . . . .
C25 Cd1 N3 C14 -76.3(3) . . . .
O4 Cd1 N3 C15 -11.3(3) 1_455 . . .
N1 Cd1 N3 C15 -133.0(3) . . . .
O2 Cd1 N3 C15 136.4(3) . . . .
O1 Cd1 N3 C15 87.6(3) . . . .
C25 Cd1 N3 C15 114.4(3) . . . .
N3 C14 N4 C20 1.7(5) . . . .
C13 C14 N4 C20 -178.1(4) . . . .
N3 C14 N4 C21 176.6(3) . . . .
C13 C14 N4 C21 -3.2(6) . . . .
C19 C20 N4 C14 178.6(5) . . . .
C15 C20 N4 C14 -1.4(4) . . . .
C19 C20 N4 C21 3.5(7) . . . .
C15 C20 N4 C21 -176.5(4) . . . .
C22 C21 N4 C14 -94.7(5) . . . .
C22 C21 N4 C20 79.4(5) . . . .
O2 C25 O1 Cd1 -6.9(4) . . . .
C26 C25 O1 Cd1 174.6(3) . . . .
O4 Cd1 O1 C25 172.5(2) 1_455 . . .
N1 Cd1 O1 C25 -83.3(2) . . . .
N3 Cd1 O1 C25 71.0(3) . . . .
O2 Cd1 O1 C25 3.9(2) . . . .
O1 C25 O2 Cd1 7.4(4) . . . .
C26 C25 O2 Cd1 -174.0(3) . . . .
O4 Cd1 O2 C25 -25.1(3) 1_455 . . .
N1 Cd1 O2 C25 92.1(2) . . . .
N3 Cd1 O2 C25 -129.4(2) . . . .
O1 Cd1 O2 C25 -3.9(2) . . . .
O3 C29 O4 Cd1 0.7(6) . . . 1_655
C28 C29 O4 Cd1 -177.9(2) . . . 1_655
